data_4026328
loop_
_publ_author_name
'Lev Kuno'
'Silvio E. Biali'

_publ_section_title
;
 Calix[4]arenes with Two Different Chemical Modifications at the Bridges
;
_journal_name_full 'Journal of Organic Chemistry'
_journal_page_first 3664
_journal_page_last 3675
_journal_paper_doi 10.1021/jo200580m
_journal_volume 76
_journal_year 2011
_chemical_formula_moiety 'C52 H62 F6 O8, 0.4(H2 O)'
_chemical_formula_sum 'C52 H62 F6 O8'
_chemical_formula_weight 929.02
_chemical_name_systematic
;
 ?
;
_space_group_IT_number 2
_symmetry_cell_setting triclinic
_symmetry_space_group_name_Hall '-P 1'
_symmetry_space_group_name_H-M 'P -1'
_atom_sites_solution_hydrogens geom
_atom_sites_solution_primary direct
_atom_sites_solution_secondary difmap
_audit_creation_method SHELXL-97
_cell_angle_alpha 74.4670(10)
_cell_angle_beta 76.6820(10)
_cell_angle_gamma 69.3410(10)
_cell_formula_units_Z 1
_cell_length_a 9.1686(6)
_cell_length_b 10.1810(7)
_cell_length_c 15.1314(10)
_cell_measurement_temperature 173(1)
_cell_volume 1258.81(15)
_computing_cell_refinement 'Bruker SMART'
_computing_data_collection 'Bruker SMART'
_computing_data_reduction 'Bruker SAINT'
_computing_molecular_graphics 'Bruker SHELXTL'
_computing_publication_material 'Bruker SHELXTL'
_computing_structure_refinement 'SHELXL-97 (Sheldrick, 1997)'
_computing_structure_solution 'SHELXS-97 (Sheldrick, 1990)'
_diffrn_ambient_temperature 173(1)
_diffrn_measured_fraction_theta_full 0.988
_diffrn_measured_fraction_theta_max 0.988
_diffrn_measurement_device_type 'CCD area detector'
_diffrn_measurement_method 'phi and omega scans'
_diffrn_radiation_monochromator graphite
_diffrn_radiation_source 'fine-focus sealed tube'
_diffrn_radiation_type MoK\a
_diffrn_radiation_wavelength 0.71073
_diffrn_reflns_av_R_equivalents 0.0184
_diffrn_reflns_av_sigmaI/netI 0.0213
_diffrn_reflns_limit_h_max 11
_diffrn_reflns_limit_h_min -11
_diffrn_reflns_limit_k_max 12
_diffrn_reflns_limit_k_min -13
_diffrn_reflns_limit_l_max 19
_diffrn_reflns_limit_l_min -19
_diffrn_reflns_number 13802
_diffrn_reflns_theta_full 27.00
_diffrn_reflns_theta_max 27.00
_diffrn_reflns_theta_min 2.18
_exptl_absorpt_coefficient_mu 0.096
_exptl_absorpt_correction_type none
_exptl_crystal_colour colorless
_exptl_crystal_density_diffrn 1.225
_exptl_crystal_description plate
_exptl_crystal_F_000 492
_exptl_crystal_size_max 0.60
_exptl_crystal_size_mid 0.55
_exptl_crystal_size_min 0.35
_refine_diff_density_max 0.332
_refine_diff_density_min -0.242
_refine_diff_density_rms 0.053
_refine_ls_extinction_method none
_refine_ls_goodness_of_fit_ref 1.072
_refine_ls_hydrogen_treatment constr
_refine_ls_matrix_type full
_refine_ls_number_parameters 315
_refine_ls_number_reflns 5421
_refine_ls_number_restraints 0
_refine_ls_restrained_S_all 1.072
_refine_ls_R_factor_all 0.0494
_refine_ls_R_factor_gt 0.0458
_refine_ls_shift/su_max 0.000
_refine_ls_shift/su_mean 0.000
_refine_ls_structure_factor_coef Fsqd
_refine_ls_weighting_details 'calc w=1/[\s^2^(Fo^2^)+(0.0759P)^2^+0.3018P] where P=(Fo^2^+2Fc^2^)/3'
_refine_ls_weighting_scheme calc
_refine_ls_wR_factor_gt 0.1280
_refine_ls_wR_factor_ref 0.1310
_reflns_number_gt 4878
_reflns_number_total 5421
_reflns_threshold_expression >2sigma(I)
_cod_data_source_file jo200580m_si_004.cif
_cod_data_source_block lev121m
_cod_database_code 4026328

loop_
_symmetry_equiv_pos_as_xyz
'x, y, z'
'-x, -y, -z'

loop_
_atom_site_label
_atom_site_type_symbol
_atom_site_fract_x
_atom_site_fract_y
_atom_site_fract_z
_atom_site_U_iso_or_equiv
_atom_site_adp_type
_atom_site_occupancy
_atom_site_symmetry_multiplicity
_atom_site_calc_flag
_atom_site_refinement_flags
O1W O 0.2308(7) 0.5161(6) -0.1109(4) 0.0447(12) Uani 0.20 1 d P
C1 C 0.54062(13) 0.24900(12) 0.09706(8) 0.0217(2) Uani 1 1 d .
C2 C 0.69065(14) 0.15613(12) 0.07196(8) 0.0225(2) Uani 1 1 d .
C3 C 0.79677(14) 0.09770(12) 0.13508(8) 0.0247(2) Uani 1 1 d .
H3 H 0.8977 0.0338 0.1179 0.030 Uiso 1 1 calc R
C4 C 0.75889(14) 0.13053(13) 0.22323(8) 0.0247(2) Uani 1 1 d .
C5 C 0.60818(14) 0.22060(13) 0.24679(8) 0.0250(2) Uani 1 1 d .
H5 H 0.5789 0.2426 0.3069 0.030 Uiso 1 1 calc R
C6 C 0.49826(13) 0.27992(12) 0.18528(8) 0.0224(2) Uani 1 1 d .
C7 C 0.33646(14) 0.38091(12) 0.21341(8) 0.0226(2) Uani 1 1 d .
H7 H 0.2598 0.3797 0.1763 0.027 Uiso 1 1 calc R
C8 C 0.28757(13) 0.63688(12) 0.12157(8) 0.0215(2) Uani 1 1 d .
C9 C 0.34238(13) 0.53309(12) 0.19797(8) 0.0217(2) Uani 1 1 d .
C10 C 0.40838(14) 0.56934(13) 0.25850(8) 0.0249(2) Uani 1 1 d .
H10 H 0.4462 0.4981 0.3103 0.030 Uiso 1 1 calc R
C11 C 0.42150(14) 0.70553(13) 0.24658(8) 0.0246(2) Uani 1 1 d .
C12 C 0.36664(14) 0.80688(12) 0.16946(8) 0.0242(2) Uani 1 1 d .
H12 H 0.3725 0.9011 0.1597 0.029 Uiso 1 1 calc R
C13 C 0.30317(13) 0.77298(12) 0.10616(8) 0.0223(2) Uani 1 1 d .
C14 C 0.25841(13) 0.88445(12) 0.02112(8) 0.0232(2) Uani 1 1 d .
C15 C 0.34968(17) 0.22142(18) 0.02925(11) 0.0423(3) Uani 1 1 d .
H15A H 0.4239 0.1320 0.0128 0.063 Uiso 1 1 calc R
H15B H 0.2807 0.2708 -0.0182 0.063 Uiso 1 1 calc R
H15C H 0.2858 0.1997 0.0895 0.063 Uiso 1 1 calc R
C16 C 0.88396(15) 0.07196(15) 0.28791(8) 0.0299(3) Uani 1 1 d .
C17 C 1.01783(17) 0.13729(18) 0.24171(10) 0.0405(3) Uani 1 1 d .
H17A H 0.9754 0.2421 0.2316 0.061 Uiso 1 1 calc R
H17B H 1.0644 0.1084 0.1820 0.061 Uiso 1 1 calc R
H17C H 1.0989 0.1029 0.2821 0.061 Uiso 1 1 calc R
C18 C 0.95015(17) -0.09180(16) 0.30138(10) 0.0394(3) Uani 1 1 d .
H18A H 1.0318 -0.1279 0.3416 0.059 Uiso 1 1 calc R
H18B H 0.9960 -0.1184 0.2410 0.059 Uiso 1 1 calc R
H18C H 0.8650 -0.1337 0.3302 0.059 Uiso 1 1 calc R
C19 C 0.81768(18) 0.11195(18) 0.38312(9) 0.0416(4) Uani 1 1 d .
H19A H 0.7806 0.2166 0.3756 0.062 Uiso 1 1 calc R
H19B H 0.9005 0.0708 0.4226 0.062 Uiso 1 1 calc R
H19C H 0.7296 0.0740 0.4121 0.062 Uiso 1 1 calc R
C20 C 0.13559(15) 0.39635(14) 0.34463(9) 0.0307(3) Uani 1 1 d .
H20A H 0.0615 0.3956 0.3065 0.037 Uiso 1 1 calc R
H20B H 0.1231 0.4971 0.3443 0.037 Uiso 1 1 calc R
C21 C 0.10434(18) 0.31581(17) 0.44197(10) 0.0389(3) Uani 1 1 d .
C22 C 0.05479(18) 0.66218(18) 0.06800(13) 0.0462(4) Uani 1 1 d .
H22A H 0.0057 0.6230 0.1294 0.069 Uiso 1 1 calc R
H22B H 0.0187 0.6379 0.0201 0.069 Uiso 1 1 calc R
H22C H 0.0250 0.7667 0.0594 0.069 Uiso 1 1 calc R
C23 C 0.50039(16) 0.73614(14) 0.31473(9) 0.0314(3) Uani 1 1 d .
C24 C 0.6710(2) 0.6383(2) 0.31052(16) 0.0621(5) Uani 1 1 d .
H24A H 0.7272 0.6575 0.2474 0.093 Uiso 1 1 calc R
H24B H 0.6728 0.5379 0.3275 0.093 Uiso 1 1 calc R
H24C H 0.7225 0.6567 0.3539 0.093 Uiso 1 1 calc R
C25 C 0.4128(3) 0.7049(2) 0.41353(11) 0.0596(5) Uani 1 1 d .
H25A H 0.4628 0.7249 0.4569 0.089 Uiso 1 1 calc R
H25B H 0.4169 0.6039 0.4306 0.089 Uiso 1 1 calc R
H25C H 0.3025 0.7659 0.4162 0.089 Uiso 1 1 calc R
C26 C 0.4988(2) 0.89180(18) 0.29312(13) 0.0533(4) Uani 1 1 d .
H26A H 0.3897 0.9553 0.2958 0.080 Uiso 1 1 calc R
H26B H 0.5567 0.9140 0.2309 0.080 Uiso 1 1 calc R
H26C H 0.5491 0.9061 0.3388 0.080 Uiso 1 1 calc R
F1 F 0.19842(14) 0.31778(14) 0.49623(6) 0.0632(3) Uani 1 1 d .
F2 F 0.12445(13) 0.17884(11) 0.44568(7) 0.0556(3) Uani 1 1 d .
F3 F -0.04373(12) 0.37319(13) 0.48063(7) 0.0652(3) Uani 1 1 d .
O1 O 0.43520(10) 0.31143(9) 0.03466(6) 0.0278(2) Uani 1 1 d .
O2 O 0.29138(10) 0.32554(9) 0.30973(6) 0.0270(2) Uani 1 1 d .
O3 O 0.22231(11) 0.60235(9) 0.06100(6) 0.0282(2) Uani 1 1 d .
O4 O 0.18264(11) 1.00764(9) 0.02730(6) 0.0308(2) Uani 1 1 d .

loop_
_atom_site_aniso_label
_atom_site_aniso_U_11
_atom_site_aniso_U_22
_atom_site_aniso_U_33
_atom_site_aniso_U_23
_atom_site_aniso_U_13
_atom_site_aniso_U_12
O1W 0.051(3) 0.048(3) 0.041(3) -0.006(2) -0.009(2) -0.023(3)
C1 0.0246(6) 0.0174(5) 0.0221(5) -0.0016(4) -0.0048(4) -0.0063(4)
C2 0.0269(6) 0.0187(5) 0.0211(5) -0.0030(4) -0.0039(4) -0.0068(4)
C3 0.0235(5) 0.0224(6) 0.0243(6) -0.0036(4) -0.0037(4) -0.0034(4)
C4 0.0254(6) 0.0249(6) 0.0228(5) -0.0023(4) -0.0053(4) -0.0075(5)
C5 0.0273(6) 0.0265(6) 0.0212(5) -0.0058(4) -0.0027(4) -0.0082(5)
C6 0.0233(5) 0.0187(5) 0.0238(6) -0.0032(4) -0.0019(4) -0.0068(4)
C7 0.0234(5) 0.0233(6) 0.0202(5) -0.0037(4) -0.0021(4) -0.0073(4)
C8 0.0195(5) 0.0228(5) 0.0207(5) -0.0067(4) -0.0025(4) -0.0033(4)
C9 0.0196(5) 0.0223(5) 0.0210(5) -0.0049(4) -0.0004(4) -0.0050(4)
C10 0.0258(6) 0.0262(6) 0.0207(5) -0.0017(4) -0.0061(4) -0.0063(4)
C11 0.0239(5) 0.0281(6) 0.0226(5) -0.0068(4) -0.0037(4) -0.0077(5)
C12 0.0256(6) 0.0222(6) 0.0247(6) -0.0066(4) -0.0023(4) -0.0069(4)
C13 0.0213(5) 0.0218(5) 0.0207(5) -0.0054(4) -0.0026(4) -0.0026(4)
C14 0.0225(5) 0.0213(5) 0.0248(6) -0.0050(4) -0.0047(4) -0.0048(4)
C15 0.0305(7) 0.0589(10) 0.0436(8) -0.0176(7) -0.0080(6) -0.0146(7)
C16 0.0261(6) 0.0377(7) 0.0235(6) -0.0067(5) -0.0061(5) -0.0052(5)
C17 0.0339(7) 0.0579(9) 0.0369(7) -0.0134(7) -0.0073(6) -0.0190(7)
C18 0.0353(7) 0.0400(8) 0.0350(7) -0.0009(6) -0.0139(6) -0.0017(6)
C19 0.0350(7) 0.0596(10) 0.0257(6) -0.0116(6) -0.0098(5) -0.0040(6)
C20 0.0277(6) 0.0326(7) 0.0282(6) -0.0067(5) 0.0029(5) -0.0091(5)
C21 0.0415(8) 0.0489(8) 0.0279(7) -0.0091(6) 0.0042(6) -0.0210(6)
C22 0.0334(7) 0.0477(9) 0.0636(10) -0.0122(7) -0.0218(7) -0.0102(6)
C23 0.0357(7) 0.0325(7) 0.0304(6) -0.0071(5) -0.0126(5) -0.0106(5)
C24 0.0437(9) 0.0702(12) 0.0844(14) -0.0367(11) -0.0319(9) -0.0028(8)
C25 0.0840(14) 0.0840(13) 0.0309(8) -0.0152(8) -0.0081(8) -0.0480(11)
C26 0.0751(12) 0.0441(9) 0.0576(10) -0.0080(7) -0.0332(9) -0.0262(8)
F1 0.0746(7) 0.0973(9) 0.0302(5) -0.0144(5) -0.0086(5) -0.0403(7)
F2 0.0749(7) 0.0482(6) 0.0439(5) 0.0026(4) 0.0018(5) -0.0349(5)
F3 0.0497(6) 0.0858(8) 0.0484(6) -0.0171(5) 0.0245(5) -0.0244(5)
O1 0.0277(4) 0.0265(4) 0.0255(4) -0.0050(3) -0.0087(3) -0.0014(3)
O2 0.0258(4) 0.0263(4) 0.0229(4) -0.0014(3) 0.0009(3) -0.0064(3)
O3 0.0323(5) 0.0246(4) 0.0295(4) -0.0068(3) -0.0135(4) -0.0047(3)
O4 0.0368(5) 0.0211(4) 0.0302(5) -0.0079(3) -0.0088(4) 0.0006(4)

loop_
_atom_type_symbol
_atom_type_description
_atom_type_scat_dispersion_real
_atom_type_scat_dispersion_imag
_atom_type_scat_source
C C 0.0033 0.0016 'International Tables Vol C Tables 4.2.6.8 and 6.1.1.4'
H H 0.0000 0.0000 'International Tables Vol C Tables 4.2.6.8 and 6.1.1.4'
O O 0.0106 0.0060 'International Tables Vol C Tables 4.2.6.8 and 6.1.1.4'
F F 0.0171 0.0103 'International Tables Vol C Tables 4.2.6.8 and 6.1.1.4'

loop_
_geom_angle_atom_site_label_1
_geom_angle_atom_site_label_2
_geom_angle_atom_site_label_3
_geom_angle
_geom_angle_site_symmetry_3
O1 C1 C6 119.58(10) .
O1 C1 C2 120.57(10) .
C6 C1 C2 119.85(10) .
C3 C2 C1 119.60(10) .
C3 C2 C14 118.07(10) 2_665
C1 C2 C14 122.33(10) 2_665
C2 C3 C4 121.71(11) .
C2 C3 H3 119.1 .
C4 C3 H3 119.1 .
C5 C4 C3 117.36(11) .
C5 C4 C16 122.81(11) .
C3 C4 C16 119.79(10) .
C4 C5 C6 122.30(11) .
C4 C5 H5 118.8 .
C6 C5 H5 118.8 .
C1 C6 C5 119.14(10) .
C1 C6 C7 120.51(10) .
C5 C6 C7 120.31(10) .
O2 C7 C6 105.92(9) .
O2 C7 C9 111.27(9) .
C6 C7 C9 110.75(9) .
O2 C7 H7 109.6 .
C6 C7 H7 109.6 .
C9 C7 H7 109.6 .
O3 C8 C9 119.42(10) .
O3 C8 C13 120.87(10) .
C9 C8 C13 119.69(10) .
C10 C9 C8 118.81(11) .
C10 C9 C7 120.17(10) .
C8 C9 C7 120.98(10) .
C9 C10 C11 122.91(11) .
C9 C10 H10 118.5 .
C11 C10 H10 118.5 .
C12 C11 C10 117.08(11) .
C12 C11 C23 122.98(11) .
C10 C11 C23 119.88(11) .
C11 C12 C13 121.44(11) .
C11 C12 H12 119.3 .
C13 C12 H12 119.3 .
C8 C13 C12 119.99(10) .
C8 C13 C14 121.81(10) .
C12 C13 C14 118.16(10) .
O4 C14 C13 120.35(10) .
O4 C14 C2 120.07(10) 2_665
C13 C14 C2 119.57(10) 2_665
O1 C15 H15A 109.5 .
O1 C15 H15B 109.5 .
H15A C15 H15B 109.5 .
O1 C15 H15C 109.5 .
H15A C15 H15C 109.5 .
H15B C15 H15C 109.5 .
C19 C16 C4 112.09(10) .
C19 C16 C18 108.81(11) .
C4 C16 C18 110.12(11) .
C19 C16 C17 108.88(12) .
C4 C16 C17 107.65(10) .
C18 C16 C17 109.24(12) .
C16 C17 H17A 109.5 .
C16 C17 H17B 109.5 .
H17A C17 H17B 109.5 .
C16 C17 H17C 109.5 .
H17A C17 H17C 109.5 .
H17B C17 H17C 109.5 .
C16 C18 H18A 109.5 .
C16 C18 H18B 109.5 .
H18A C18 H18B 109.5 .
C16 C18 H18C 109.5 .
H18A C18 H18C 109.5 .
H18B C18 H18C 109.5 .
C16 C19 H19A 109.5 .
C16 C19 H19B 109.5 .
H19A C19 H19B 109.5 .
C16 C19 H19C 109.5 .
H19A C19 H19C 109.5 .
H19B C19 H19C 109.5 .
O2 C20 C21 106.16(11) .
O2 C20 H20A 110.5 .
C21 C20 H20A 110.5 .
O2 C20 H20B 110.5 .
C21 C20 H20B 110.5 .
H20A C20 H20B 108.7 .
F2 C21 F1 106.67(13) .
F2 C21 F3 107.34(12) .
F1 C21 F3 107.03(12) .
F2 C21 C20 112.36(12) .
F1 C21 C20 112.43(12) .
F3 C21 C20 110.71(13) .
O3 C22 H22A 109.5 .
O3 C22 H22B 109.5 .
H22A C22 H22B 109.5 .
O3 C22 H22C 109.5 .
H22A C22 H22C 109.5 .
H22B C22 H22C 109.5 .
C26 C23 C24 108.98(14) .
C26 C23 C25 107.70(13) .
C24 C23 C25 109.22(15) .
C26 C23 C11 112.63(11) .
C24 C23 C11 108.75(11) .
C25 C23 C11 109.51(11) .
C23 C24 H24A 109.5 .
C23 C24 H24B 109.5 .
H24A C24 H24B 109.5 .
C23 C24 H24C 109.5 .
H24A C24 H24C 109.5 .
H24B C24 H24C 109.5 .
C23 C25 H25A 109.5 .
C23 C25 H25B 109.5 .
H25A C25 H25B 109.5 .
C23 C25 H25C 109.5 .
H25A C25 H25C 109.5 .
H25B C25 H25C 109.5 .
C23 C26 H26A 109.5 .
C23 C26 H26B 109.5 .
H26A C26 H26B 109.5 .
C23 C26 H26C 109.5 .
H26A C26 H26C 109.5 .
H26B C26 H26C 109.5 .
C1 O1 C15 113.89(10) .
C20 O2 C7 113.55(9) .
C8 O3 C22 114.64(10) .
C8 O3 O1W 153.69(13) .
C22 O3 O1W 89.53(14) .

loop_
_geom_bond_atom_site_label_1
_geom_bond_atom_site_label_2
_geom_bond_distance
_geom_bond_site_symmetry_2
O1W O3 2.936(5) .
C1 O1 1.3767(14) .
C1 C6 1.3899(16) .
C1 C2 1.4015(16) .
C2 C3 1.3885(16) .
C2 C14 1.4984(15) 2_665
C3 C4 1.3981(16) .
C3 H3 0.9500 .
C4 C5 1.3898(17) .
C4 C16 1.5331(16) .
C5 C6 1.3958(16) .
C5 H5 0.9500 .
C6 C7 1.5186(15) .
C7 O2 1.4351(13) .
C7 C9 1.5223(15) .
C7 H7 1.0000 .
C8 O3 1.3767(14) .
C8 C9 1.3943(16) .
C8 C13 1.3951(16) .
C9 C10 1.3913(16) .
C10 C11 1.3940(17) .
C10 H10 0.9500 .
C11 C12 1.3924(16) .
C11 C23 1.5357(16) .
C12 C13 1.3967(16) .
C12 H12 0.9500 .
C13 C14 1.4982(16) .
C14 O4 1.2176(14) .
C14 C2 1.4984(15) 2_665
C15 O1 1.4276(17) .
C15 H15A 0.9800 .
C15 H15B 0.9800 .
C15 H15C 0.9800 .
C16 C19 1.5319(18) .
C16 C18 1.5331(19) .
C16 C17 1.5393(19) .
C17 H17A 0.9800 .
C17 H17B 0.9800 .
C17 H17C 0.9800 .
C18 H18A 0.9800 .
C18 H18B 0.9800 .
C18 H18C 0.9800 .
C19 H19A 0.9800 .
C19 H19B 0.9800 .
C19 H19C 0.9800 .
C20 O2 1.4030(15) .
C20 C21 1.4994(18) .
C20 H20A 0.9900 .
C20 H20B 0.9900 .
C21 F2 1.3279(18) .
C21 F1 1.3288(18) .
C21 F3 1.3357(18) .
C22 O3 1.4285(17) .
C22 H22A 0.9800 .
C22 H22B 0.9800 .
C22 H22C 0.9800 .
C23 C26 1.526(2) .
C23 C24 1.527(2) .
C23 C25 1.534(2) .
C24 H24A 0.9800 .
C24 H24B 0.9800 .
C24 H24C 0.9800 .
C25 H25A 0.9800 .
C25 H25B 0.9800 .
C25 H25C 0.9800 .
C26 H26A 0.9800 .
C26 H26B 0.9800 .
C26 H26C 0.9800 .
